data_7108646
loop_
_publ_author_name
'Christina Y. Tang'
'Nicholas Phillips'
'Michael J. Kelly'
'Simon Aldridge'

_publ_section_title
;
 Hydrogen shuttling: synthesis and reactivity of a 14-electron iridium
 complex featuring a bis(alkyl) tethered N-heterocyclic carbene ligand
;
_journal_name_full Chem.Commun.
_journal_page_first 11999
_journal_paper_doi 10.1039/c2cc35947b
_journal_volume 48
_journal_year 2012
_chemical_formula_moiety 'C48 H68 B Ir N5, C32 H12 B F24'
_chemical_formula_sum 'C80 H80 B2 F24 Ir N5'
_chemical_formula_weight 1781.34
_space_group_IT_number 2
_symmetry_cell_setting triclinic
_symmetry_space_group_name_Hall '-P 1'
_symmetry_space_group_name_H-M 'P -1'
_atom_sites_solution_hydrogens geom
_atom_sites_solution_primary direct
_audit_creation_date 11-06-29
_audit_creation_method CRYSTALS_ver_14.06
_cell_angle_alpha 84.6300(4)
_cell_angle_beta 87.2490(4)
_cell_angle_gamma 89.4415(5)
_cell_formula_units_Z 2
_cell_length_a 12.45280(10)
_cell_length_b 16.8943(2)
_cell_length_c 19.4968(2)
_cell_measurement_reflns_used 17112
_cell_measurement_temperature 150
_cell_measurement_theta_max 27
_cell_measurement_theta_min 5
_cell_volume 4079.00(7)
_computing_cell_refinement 'DENZO/SCALEPACK (Otwinowski & Minor, 1997)'
_computing_data_collection 'COLLECT (Nonius, 2001).'
_computing_data_reduction 'DENZO/SCALEPACK (Otwinowski & Minor, 1997)'
_computing_molecular_graphics 'CAMERON (Watkin et al., 1996)'
_computing_publication_material 'CRYSTALS (Betteridge et al., 2003)'
_computing_structure_refinement 'CRYSTALS (Betteridge et al., 2003)'
_computing_structure_solution 'SIR92 (Altomare et al., 1994)'
_diffrn_ambient_temperature 150
_diffrn_measured_fraction_theta_full 0.992
_diffrn_measured_fraction_theta_max 0.991
_diffrn_measurement_device Area
_diffrn_measurement_device_type 'Nonius KappaCCD'
_diffrn_measurement_method \w
_diffrn_radiation_monochromator graphite
_diffrn_radiation_type 'Mo K\a'
_diffrn_radiation_wavelength 0.71073
_diffrn_reflns_av_R_equivalents 0.032
_diffrn_reflns_limit_h_max 16
_diffrn_reflns_limit_h_min -16
_diffrn_reflns_limit_k_max 21
_diffrn_reflns_limit_k_min -21
_diffrn_reflns_limit_l_max 25
_diffrn_reflns_limit_l_min -22
_diffrn_reflns_number 30117
_diffrn_reflns_theta_full 26.956
_diffrn_reflns_theta_max 27.506
_diffrn_reflns_theta_min 5.102
_diffrn_standards_number 0
_exptl_absorpt_coefficient_mu 1.737
_exptl_absorpt_correction_T_max 0.56
_exptl_absorpt_correction_T_min 0.51
_exptl_absorpt_correction_type multi-scan
_exptl_absorpt_process_details 'DENZO/SCALEPACK (Otwinowski & Minor, 1997)'
_exptl_crystal_colour 'pale yellow'
_exptl_crystal_density_diffrn 1.450
_exptl_crystal_density_method 'not measured'
_exptl_crystal_description plate
_exptl_crystal_F_000 1796
_exptl_crystal_size_max 0.560
_exptl_crystal_size_mid 0.390
_exptl_crystal_size_min 0.330
_refine_diff_density_max 2.35
_refine_diff_density_min -1.47
_refine_ls_extinction_coef 110(20)
_refine_ls_extinction_method 'Larson (1970), Equation 22'
_refine_ls_goodness_of_fit_ref 0.9901
_refine_ls_hydrogen_treatment constr
_refine_ls_matrix_type full
_refine_ls_number_parameters 1172
_refine_ls_number_reflns 18572
_refine_ls_number_restraints 972
_refine_ls_R_factor_all 0.0631
_refine_ls_R_factor_gt 0.0475
_refine_ls_shift/su_max 0.0321426
_refine_ls_shift/su_mean 0.0004039
_refine_ls_structure_factor_coef Fsqd
_refine_ls_weighting_details
;
Method= Modified Sheldrick
w=1/[\s^2^(F^2^) + ( 0.05P)^2^ +11.35P]
,where P=(max(Fo^2^,0) + 2Fc^2^)/3
;
_refine_ls_weighting_scheme calc
_refine_ls_wR_factor_all 0.1100
_refine_ls_wR_factor_gt 0.1028
_refine_ls_wR_factor_ref 0.1100
_reflns_limit_h_max 16
_reflns_limit_h_min -16
_reflns_limit_k_max 21
_reflns_limit_k_min -21
_reflns_limit_l_max 25
_reflns_limit_l_min 0
_reflns_number_gt 15506
_reflns_number_total 18572
_reflns_threshold_expression I>2.0\s(I)
_oxford_diffrn_Wilson_B_factor 2.04
_oxford_diffrn_Wilson_scale 60.97
_oxford_refine_ls_r_factor_ref 0.0631
_oxford_refine_ls_scale 0.13822(4)
_oxford_reflns_number_all 18572
_oxford_reflns_threshold_expression_ref I>-3.0\s(I)
_oxford_structure_analysis_title '5190028 199ct10'
_cod_data_source_file c2cc35947b.txt
_cod_data_source_block 199CTMK10
_cod_original_sg_symbol_H-M 'P -1 '
_cod_original_formula_sum 'C80 H80 B2 F24 Ir1 N5'
_cod_database_code 7108646

loop_
_symmetry_equiv_pos_as_xyz
x,y,z
-x,-y,-z

loop_
_atom_site_label
_atom_site_type_symbol
_atom_site_fract_x
_atom_site_fract_y
_atom_site_fract_z
_atom_site_U_iso_or_equiv
_atom_site_occupancy
_atom_site_adp_type
_atom_site_refinement_flags_posn
_atom_site_disorder_assembly
_atom_site_disorder_group
F57 F 0.7311(3) 0.4244(2) 0.43164(19) 0.0663 1.0000 Uani . . .
F59 F 0.8278(4) 0.4131(4) 0.51715(18) 0.1154 1.0000 Uani . . .
F60 F 0.8492(4) 0.5108(2) 0.4407(3) 0.1043 1.0000 Uani . . .
F89 F 0.9751(3) 0.0480(3) 0.05895(18) 0.0746 1.0000 Uani . . .
F90 F 1.1236(3) -0.0002(2) 0.0887(2) 0.0844 1.0000 Uani . . .
F91 F 1.1134(5) 0.1200(3) 0.0456(2) 0.1147 1.0000 Uani . . .
F301 F 1.2801(4) 0.3382(4) 0.3772(3) 0.0675 0.5519 Uani D 1 1
F302 F 1.2152(5) 0.2469(3) 0.4484(3) 0.0787 0.5519 Uani D 1 1
F303 F 1.2224(5) 0.3652(4) 0.4761(3) 0.0681 0.5519 Uani D 1 1
F304 F 1.2668(6) 0.3785(4) 0.3928(4) 0.0752 0.4481 Uani D 1 2
F305 F 1.2456(6) 0.2532(4) 0.4103(4) 0.0689 0.4481 Uani D 1 2
F306 F 1.2114(6) 0.3264(4) 0.4910(3) 0.0652 0.4481 Uani D 1 2
F311 F 0.5082(5) 0.2561(3) 0.3352(3) 0.0766 0.6243 Uani D 2 1
F312 F 0.6072(4) 0.1539(3) 0.3365(3) 0.0719 0.6243 Uani D 2 1
F313 F 0.4838(4) 0.1708(3) 0.2657(3) 0.0750 0.6243 Uani D 2 1
F314 F 0.4606(5) 0.2125(5) 0.2715(4) 0.0657 0.3757 Uani D 2 2
F315 F 0.5512(7) 0.2339(5) 0.3555(3) 0.0657 0.3757 Uani D 2 2
F316 F 0.5824(7) 0.1332(4) 0.3044(5) 0.0723 0.3757 Uani D 2 2
F321 F 0.9402(6) 0.5805(5) 0.0525(4) 0.0657 0.4105 Uani D 3 1
F322 F 1.0938(5) 0.6160(5) 0.0806(4) 0.0604 0.4105 Uani D 3 1
F323 F 0.9651(6) 0.5971(6) 0.1565(4) 0.0483 0.4105 Uani D 3 1
F324 F 1.0684(5) 0.6137(4) 0.0536(3) 0.0813 0.5895 Uani D 3 2
F325 F 0.9974(5) 0.6096(4) 0.1550(3) 0.0567 0.5895 Uani D 3 2
F326 F 0.9114(4) 0.5640(4) 0.0752(3) 0.0565 0.5895 Uani D 3 2
F331 F 1.3446(4) 0.4121(3) 0.0382(3) 0.0689 0.6225 Uani D 4 1
F332 F 1.2612(5) 0.3049(4) 0.0232(3) 0.0892 0.6225 Uani D 4 1
F333 F 1.3488(4) 0.3144(4) 0.1135(3) 0.0874 0.6225 Uani D 4 1
F334 F 1.3226(7) 0.3938(5) 0.0143(4) 0.0669 0.3775 Uani D 4 2
F335 F 1.2995(7) 0.2800(4) 0.0641(5) 0.0880 0.3775 Uani D 4 2
F336 F 1.3544(6) 0.3720(7) 0.1214(4) 0.0863 0.3775 Uani D 4 2
F341 F 1.0696(7) 0.0525(5) 0.4031(3) 0.0641 0.4192 Uani D 5 1
F342 F 1.1640(6) -0.0110(5) 0.3308(4) 0.0774 0.4192 Uani D 5 1
F343 F 1.0007(7) -0.0428(4) 0.3604(4) 0.0903 0.4192 Uani D 5 1
F344 F 1.1170(5) 0.0562(4) 0.3893(3) 0.0647 0.5808 Uani D 5 2
F345 F 1.1072(6) -0.0495(3) 0.3421(3) 0.0936 0.5808 Uani D 5 2
F346 F 0.9624(5) 0.0043(4) 0.3787(3) 0.0843 0.5808 Uani D 5 2
F351 F 0.5510(7) 0.3466(8) 0.0508(7) 0.0504 0.2659 Uani D 6 1
F352 F 0.7174(8) 0.3808(7) 0.0324(6) 0.0651 0.2659 Uani D 6 1
F353 F 0.6028(10) 0.4593(4) 0.0771(7) 0.0696 0.2659 Uani D 6 1
F354 F 0.5768(3) 0.3385(3) 0.0393(3) 0.0532 0.7341 Uani D 6 2
F355 F 0.7074(4) 0.4202(3) 0.0359(3) 0.0898 0.7341 Uani D 6 2
F356 F 0.5620(4) 0.4415(2) 0.0966(3) 0.0703 0.7341 Uani D 6 2
C2 C 0.4486(3) 0.8141(3) 0.1899(2) 0.0311 1.0000 Uani . . .
C4 C 0.5311(4) 0.9367(3) 0.1219(2) 0.0335 1.0000 Uani . . .
C5 C 0.6304(4) 0.9270(3) 0.0883(2) 0.0378 1.0000 Uani . . .
C6 C 0.6696(5) 0.8469(3) 0.0702(3) 0.0599 1.0000 Uani . . .
C7 C 0.6936(4) 0.9949(3) 0.0730(2) 0.0391 1.0000 Uani . . .
C8 C 0.6602(4) 1.0685(3) 0.0907(2) 0.0377 1.0000 Uani . . .
C9 C 0.5594(4) 1.0758(3) 0.1232(2) 0.0403 1.0000 Uani . . .
C10 C 0.4930(4) 1.0104(3) 0.1395(2) 0.0384 1.0000 Uani . . .
C11 C 0.3841(4) 1.0190(4) 0.1752(3) 0.0589 1.0000 Uani . . .
C12 C 0.7315(5) 1.1409(3) 0.0758(3) 0.0485 1.0000 Uani . . .
C13 C 0.3835(4) 0.8586(4) 0.0851(3) 0.0523 1.0000 Uani . . .
C14 C 0.3239(5) 0.7968(4) 0.1102(3) 0.0528 1.0000 Uani . . .
C16 C 0.3056(3) 0.7079(3) 0.2162(2) 0.0319 1.0000 Uani . . .
C17 C 0.3043(4) 0.6316(3) 0.1936(2) 0.0393 1.0000 Uani . . .
C18 C 0.3676(5) 0.6091(4) 0.1310(3) 0.0543 1.0000 Uani . . .
C19 C 0.2364(4) 0.5755(3) 0.2302(3) 0.0393 1.0000 Uani . . .
C20 C 0.1718(4) 0.5933(3) 0.2863(2) 0.0368 1.0000 Uani . . .
C21 C 0.1762(3) 0.6693(3) 0.3075(2) 0.0328 1.0000 Uani . . .
C22 C 0.2407(3) 0.7283(3) 0.2726(2) 0.0312 1.0000 Uani . . .
C23 C 0.2336(4) 0.8110(3) 0.2943(3) 0.0437 1.0000 Uani . . .
C24 C 0.0977(5) 0.5315(3) 0.3238(3) 0.0581 1.0000 Uani . . .
C25 C 0.6223(3) 0.8425(3) 0.3569(2) 0.0282 1.0000 Uani . . .
C27 C 0.8057(3) 0.8486(3) 0.3009(2) 0.0323 1.0000 Uani . . .
C28 C 0.8667(4) 0.7791(3) 0.3001(3) 0.0398 1.0000 Uani . . .
C29 C 0.8638(4) 0.7173(3) 0.3615(3) 0.0527 1.0000 Uani . . .
C30 C 0.9320(4) 0.7696(3) 0.2419(3) 0.0447 1.0000 Uani . . .
C31 C 0.9400(4) 0.8271(3) 0.1869(3) 0.0443 1.0000 Uani . . .
C32 C 0.8829(4) 0.8975(3) 0.1917(3) 0.0397 1.0000 Uani . . .
C33 C 0.8163(3) 0.9104(3) 0.2489(2) 0.0330 1.0000 Uani . . .
C34 C 0.7607(4) 0.9897(3) 0.2542(3) 0.0386 1.0000 Uani . . .
C35 C 1.0090(6) 0.8133(4) 0.1233(4) 0.0734 1.0000 Uani . . .
C36 C 0.7573(4) 0.8823(3) 0.4209(2) 0.0404 1.0000 Uani . . .
C37 C 0.6664(4) 0.8843(3) 0.4599(2) 0.0415 1.0000 Uani . . .
C39 C 0.4727(3) 0.8565(3) 0.4448(2) 0.0308 1.0000 Uani . . .
C40 C 0.4096(4) 0.9239(3) 0.4333(2) 0.0347 1.0000 Uani . . .
C41 C 0.4539(4) 0.9995(3) 0.3959(3) 0.0449 1.0000 Uani . . .
C42 C 0.3026(4) 0.9194(3) 0.4581(3) 0.0421 1.0000 Uani . . .
C43 C 0.2601(4) 0.8508(3) 0.4923(3) 0.0461 1.0000 Uani . . .
C44 C 0.3275(4) 0.7848(3) 0.5039(2) 0.0422 1.0000 Uani . . .
C45 C 0.4350(4) 0.7866(3) 0.4815(2) 0.0354 1.0000 Uani . . .
C46 C 0.5077(4) 0.7168(3) 0.4975(3) 0.0448 1.0000 Uani . . .
C47 C 0.1429(5) 0.8466(5) 0.5174(4) 0.0793 1.0000 Uani . . .
C50 C 0.6384(4) 0.5805(3) 0.2193(3) 0.0497 1.0000 Uani . . .
C51 C 0.6617(5) 0.6428(4) 0.1606(3) 0.0593 1.0000 Uani . . .
C52 C 0.7394(5) 0.5551(4) 0.2553(4) 0.0781 1.0000 Uani . . .
C53 C 0.5192(5) 0.5411(3) 0.3264(3) 0.0510 1.0000 Uani . . .
C54 C 0.4906(6) 0.4636(4) 0.2948(4) 0.0774 1.0000 Uani . . .
C55 C 0.4260(5) 0.5657(3) 0.3722(3) 0.0530 1.0000 Uani . . .
C58 C 0.8311(4) 0.4329(3) 0.4509(3) 0.0484 1.0000 Uani . . .
C61 C 0.9135(4) 0.3868(3) 0.4118(2) 0.0340 1.0000 Uani . . .
C62 C 1.0134(4) 0.3735(3) 0.4385(2) 0.0365 1.0000 Uani . . .
C63 C 1.0911(4) 0.3360(3) 0.3999(2) 0.0347 1.0000 Uani . . .
C64 C 1.0677(3) 0.3116(2) 0.3364(2) 0.0296 1.0000 Uani . . .
C65 C 0.9662(3) 0.3221(2) 0.3086(2) 0.0260 1.0000 Uani . . .
C66 C 0.8898(3) 0.3615(2) 0.3480(2) 0.0290 1.0000 Uani . . .
C68 C 0.8209(3) 0.2973(2) 0.2136(2) 0.0261 1.0000 Uani . . .
C69 C 0.7808(3) 0.3366(3) 0.1539(2) 0.0300 1.0000 Uani . . .
C70 C 0.6719(4) 0.3372(3) 0.1411(2) 0.0354 1.0000 Uani . . .
C71 C 0.5983(4) 0.2961(3) 0.1862(2) 0.0367 1.0000 Uani . . .
C72 C 0.6361(3) 0.2542(3) 0.2448(2) 0.0319 1.0000 Uani . . .
C73 C 0.7447(3) 0.2549(2) 0.2579(2) 0.0295 1.0000 Uani . . .
C82 C 0.9870(3) 0.2010(2) 0.2283(2) 0.0268 1.0000 Uani . . .
C83 C 1.0047(3) 0.1482(2) 0.2859(2) 0.0318 1.0000 Uani . . .
C84 C 1.0423(4) 0.0713(3) 0.2804(2) 0.0374 1.0000 Uani . . .
C85 C 1.0630(4) 0.0430(3) 0.2169(3) 0.0409 1.0000 Uani . . .
C86 C 1.0439(4) 0.0930(3) 0.1589(2) 0.0362 1.0000 Uani . . .
C87 C 1.0042(3) 0.1696(3) 0.1643(2) 0.0310 1.0000 Uani . . .
C88 C 1.0648(5) 0.0663(3) 0.0877(3) 0.0519 1.0000 Uani . . .
C96 C 1.0224(3) 0.3536(2) 0.1784(2) 0.0248 1.0000 Uani . . .
C97 C 1.1215(3) 0.3319(3) 0.1483(2) 0.0303 1.0000 Uani . . .
C98 C 1.1829(3) 0.3844(3) 0.1038(2) 0.0335 1.0000 Uani . . .
C99 C 1.1479(3) 0.4615(3) 0.0864(2) 0.0334 1.0000 Uani . . .
C100 C 1.0526(3) 0.4855(2) 0.1171(2) 0.0315 1.0000 Uani . . .
C101 C 0.9925(3) 0.4330(2) 0.1627(2) 0.0279 1.0000 Uani . . .
C300 C 1.2014(2) 0.3226(2) 0.42427(18) 0.0582 1.0000 Uani D . .
C310 C 0.5600(3) 0.2092(2) 0.29405(16) 0.0551 1.0000 Uani D . .
C320 C 1.0105(3) 0.56741(14) 0.10090(18) 0.0515 1.0000 Uani D . .
C330 C 1.2820(2) 0.3557(2) 0.0726(2) 0.0726 1.0000 Uani D . .
C340 C 1.0611(4) 0.0211(2) 0.34342(16) 0.0701 1.0000 Uani D . .
C350 C 0.6315(2) 0.3834(2) 0.07820(14) 0.0594 1.0000 Uani D . .
Ir1 Ir 0.536913(13) 0.814186(10) 0.275543(8) 0.0259 1.0000 Uani . . .
N3 N 0.4590(3) 0.8694(2) 0.13339(18) 0.0364 1.0000 Uani . . .
N15 N 0.3625(3) 0.7696(2) 0.17379(18) 0.0356 1.0000 Uani . . .
N26 N 0.7302(3) 0.8571(2) 0.35804(18) 0.0312 1.0000 Uani . . .
N38 N 0.5840(3) 0.8595(2) 0.42057(17) 0.0309 1.0000 Uani . . .
N49 N 0.5516(3) 0.6072(2) 0.2709(2) 0.0369 1.0000 Uani . . .
B48 B 0.5792(4) 0.6863(3) 0.3050(3) 0.0377 1.0000 Uani . . .
B67 B 0.9477(4) 0.2940(3) 0.2318(2) 0.0262 1.0000 Uani . . .
H61 H 0.7343 0.8529 0.0421 0.0899 1.0000 Uiso R . .
H63 H 0.6834 0.8137 0.1113 0.0900 1.0000 Uiso R . .
H62 H 0.6168 0.8222 0.0453 0.0899 1.0000 Uiso R . .
H71 H 0.7605 0.9901 0.0504 0.0471 1.0000 Uiso R . .
H91 H 0.5358 1.1256 0.1342 0.0482 1.0000 Uiso R . .
H113 H 0.3703 1.0736 0.1819 0.0878 1.0000 Uiso R . .
H111 H 0.3797 0.9887 0.2188 0.0881 1.0000 Uiso R . .
H112 H 0.3304 1.0008 0.1473 0.0878 1.0000 Uiso R . .
H121 H 0.6892 1.1863 0.0609 0.0730 1.0000 Uiso R . .
H122 H 0.7667 1.1510 0.1166 0.0728 1.0000 Uiso R . .
H123 H 0.7846 1.1311 0.0404 0.0729 1.0000 Uiso R . .
H131 H 0.3759 0.8895 0.0432 0.0629 1.0000 Uiso R . .
H141 H 0.2667 0.7751 0.0898 0.0632 1.0000 Uiso R . .
H181 H 0.3944 0.5563 0.1436 0.0811 1.0000 Uiso R . .
H183 H 0.4257 0.6454 0.1198 0.0809 1.0000 Uiso R . .
H182 H 0.3212 0.6107 0.0932 0.0809 1.0000 Uiso R . .
H191 H 0.2343 0.5250 0.2160 0.0467 1.0000 Uiso R . .
H211 H 0.1343 0.6807 0.3462 0.0390 1.0000 Uiso R . .
H231 H 0.1679 0.8170 0.3211 0.0647 1.0000 Uiso R . .
H233 H 0.2929 0.8211 0.3217 0.0653 1.0000 Uiso R . .
H232 H 0.2351 0.8490 0.2552 0.0650 1.0000 Uiso R . .
H242 H 0.0360 0.5560 0.3451 0.0876 1.0000 Uiso R . .
H241 H 0.1365 0.5030 0.3598 0.0874 1.0000 Uiso R . .
H243 H 0.0747 0.4945 0.2931 0.0874 1.0000 Uiso R . .
H292 H 0.9022 0.6706 0.3501 0.0789 1.0000 Uiso R . .
H293 H 0.8979 0.7376 0.3991 0.0792 1.0000 Uiso R . .
H291 H 0.7918 0.7031 0.3763 0.0786 1.0000 Uiso R . .
H301 H 0.9716 0.7233 0.2402 0.0540 1.0000 Uiso R . .
H321 H 0.8897 0.9373 0.1554 0.0479 1.0000 Uiso R . .
H342 H 0.8001 1.0305 0.2277 0.0586 1.0000 Uiso R . .
H343 H 0.7552 1.0022 0.3008 0.0583 1.0000 Uiso R . .
H341 H 0.6900 0.9877 0.2374 0.0584 1.0000 Uiso R . .
H353 H 1.0338 0.8626 0.1009 0.1101 1.0000 Uiso R . .
H351 H 1.0692 0.7815 0.1359 0.1101 1.0000 Uiso R . .
H352 H 0.9687 0.7870 0.0918 0.1100 1.0000 Uiso R . .
H361 H 0.8265 0.8950 0.4331 0.0490 1.0000 Uiso R . .
H371 H 0.6581 0.8992 0.5053 0.0499 1.0000 Uiso R . .
H411 H 0.3965 1.0362 0.3866 0.0668 1.0000 Uiso R . .
H413 H 0.5044 1.0224 0.4240 0.0668 1.0000 Uiso R . .
H412 H 0.4892 0.9888 0.3537 0.0669 1.0000 Uiso R . .
H421 H 0.2578 0.9644 0.4513 0.0509 1.0000 Uiso R . .
H441 H 0.2993 0.7386 0.5275 0.0509 1.0000 Uiso R . .
H463 H 0.4654 0.6715 0.5154 0.0669 1.0000 Uiso R . .
H461 H 0.5568 0.7301 0.5317 0.0671 1.0000 Uiso R . .
H462 H 0.5467 0.7041 0.4562 0.0672 1.0000 Uiso R . .
H471 H 0.1327 0.8023 0.5513 0.1190 1.0000 Uiso R . .
H472 H 0.1226 0.8941 0.5375 0.1192 1.0000 Uiso R . .
H473 H 0.0982 0.8401 0.4799 0.1192 1.0000 Uiso R . .
H501 H 0.6092 0.5345 0.1995 0.0599 1.0000 Uiso R . .
H512 H 0.5962 0.6674 0.1456 0.0888 1.0000 Uiso R . .
H511 H 0.7081 0.6831 0.1742 0.0889 1.0000 Uiso R . .
H513 H 0.6956 0.6187 0.1227 0.0889 1.0000 Uiso R . .
H522 H 0.7239 0.5095 0.2874 0.1167 1.0000 Uiso R . .
H523 H 0.7661 0.5977 0.2791 0.1169 1.0000 Uiso R . .
H521 H 0.7925 0.5405 0.2214 0.1169 1.0000 Uiso R . .
H531 H 0.5786 0.5303 0.3576 0.0608 1.0000 Uiso R . .
H543 H 0.5542 0.4419 0.2728 0.1156 1.0000 Uiso R . .
H541 H 0.4624 0.4254 0.3309 0.1159 1.0000 Uiso R . .
H542 H 0.4365 0.4751 0.2610 0.1157 1.0000 Uiso R . .
H551 H 0.4454 0.6112 0.3966 0.0789 1.0000 Uiso R . .
H553 H 0.4068 0.5218 0.4059 0.0789 1.0000 Uiso R . .
H552 H 0.3646 0.5800 0.3444 0.0791 1.0000 Uiso R . .
H621 H 1.0291 0.3895 0.4812 0.0439 1.0000 Uiso R . .
H641 H 1.1214 0.2868 0.3115 0.0360 1.0000 Uiso R . .
H661 H 0.8212 0.3709 0.3321 0.0353 1.0000 Uiso R . .
H691 H 0.8285 0.3639 0.1214 0.0352 1.0000 Uiso R . .
H711 H 0.5257 0.2962 0.1775 0.0439 1.0000 Uiso R . .
H731 H 0.7683 0.2260 0.2977 0.0346 1.0000 Uiso R . .
H831 H 0.9919 0.1653 0.3296 0.0378 1.0000 Uiso R . .
H851 H 1.0879 -0.0080 0.2131 0.0490 1.0000 Uiso R . .
H871 H 0.9887 0.2014 0.1240 0.0364 1.0000 Uiso R . .
H971 H 1.1464 0.2803 0.1588 0.0360 1.0000 Uiso R . .
H991 H 1.1877 0.4949 0.0554 0.0397 1.0000 Uiso R . .
H1011 H 0.9302 0.4521 0.1839 0.0331 1.0000 Uiso R . .
H3 H 0.4938 0.7075 0.3266 0.0500 1.0000 Uiso . . .
H12 H 0.6278 0.7359 0.2731 0.0500 1.0000 Uiso . . .
H17 H 0.6240 0.6725 0.3567 0.0500 1.0000 Uiso . . .
H19 H 0.4578 0.8671 0.2955 0.0500 1.0000 Uiso . . .
H22 H 0.5808 0.8946 0.2569 0.0500 1.0000 Uiso . . .
H491 H 0.4854 0.6198 0.2436 0.0443 1.0000 Uiso . . .

loop_
_atom_site_aniso_label
_atom_site_aniso_U_11
_atom_site_aniso_U_22
_atom_site_aniso_U_33
_atom_site_aniso_U_23
_atom_site_aniso_U_13
_atom_site_aniso_U_12
F57 0.0518(19) 0.082(2) 0.069(2) -0.0361(19) 0.0120(16) 0.0035(17)
F59 0.116(4) 0.199(5) 0.0318(19) -0.029(3) 0.010(2) 0.060(4)
F60 0.093(3) 0.054(2) 0.170(5) -0.059(3) 0.049(3) -0.012(2)
F89 0.077(2) 0.102(3) 0.051(2) -0.038(2) -0.0014(18) -0.002(2)
F90 0.094(3) 0.085(3) 0.080(3) -0.048(2) 0.006(2) 0.034(2)
F91 0.184(5) 0.082(3) 0.077(3) -0.042(2) 0.088(3) -0.059(3)
F301 0.039(3) 0.110(5) 0.054(3) -0.009(3) -0.010(2) 0.016(3)
F302 0.079(4) 0.071(3) 0.084(4) 0.019(3) -0.037(4) 0.012(3)
F303 0.067(4) 0.079(4) 0.064(4) -0.022(3) -0.034(3) 0.002(3)
F304 0.049(4) 0.084(5) 0.088(5) 0.018(4) -0.015(4) -0.003(4)
F305 0.064(4) 0.081(4) 0.066(4) -0.020(4) -0.030(4) 0.020(3)
F306 0.062(4) 0.094(5) 0.040(3) 0.005(4) -0.029(3) 0.000(4)
F311 0.085(4) 0.079(4) 0.060(3) 0.002(3) 0.040(3) 0.001(3)
F312 0.055(3) 0.079(4) 0.075(4) 0.031(3) -0.001(3) -0.026(3)
F313 0.078(4) 0.095(4) 0.053(3) -0.010(3) 0.007(3) -0.060(3)
F314 0.044(3) 0.087(5) 0.062(4) 0.014(4) 0.006(3) -0.024(4)
F315 0.067(5) 0.099(5) 0.031(3) -0.003(4) 0.006(4) -0.031(4)
F316 0.070(5) 0.063(4) 0.078(5) 0.011(4) 0.025(4) -0.020(4)
F321 0.092(5) 0.041(4) 0.059(4) 0.023(4) -0.017(4) 0.003(4)
F322 0.065(4) 0.035(4) 0.075(5) 0.024(4) 0.008(4) 0.001(3)
F323 0.047(4) 0.024(4) 0.071(4) -0.001(3) 0.023(3) -0.012(3)
F324 0.087(4) 0.054(3) 0.089(4) 0.041(3) 0.038(3) 0.019(3)
F325 0.060(4) 0.032(3) 0.081(4) -0.015(3) -0.005(3) -0.003(3)
F326 0.067(3) 0.040(3) 0.057(3) 0.028(3) -0.010(3) 0.009(2)
F331 0.044(3) 0.072(3) 0.084(4) 0.011(3) 0.031(3) -0.001(3)
F332 0.076(4) 0.089(4) 0.100(4) -0.017(3) 0.034(3) 0.032(3)
F333 0.053(3) 0.106(4) 0.091(4) 0.037(3) 0.027(3) 0.053(3)
F334 0.050(4) 0.091(5) 0.055(4) 0.006(4) 0.019(4) 0.016(4)
F335 0.059(5) 0.072(4) 0.124(6) 0.015(5) 0.039(4) 0.029(4)
F336 0.053(4) 0.104(5) 0.098(5) -0.002(5) 0.018(3) 0.048(4)
F341 0.098(5) 0.048(4) 0.045(4) 0.002(3) 0.001(4) 0.028(4)
F342 0.117(5) 0.043(4) 0.068(4) 0.021(4) -0.019(4) 0.022(4)
F343 0.123(5) 0.050(4) 0.094(5) 0.037(4) -0.049(5) -0.013(4)
F344 0.093(4) 0.057(3) 0.044(3) 0.004(3) -0.023(3) 0.009(3)
F345 0.181(6) 0.027(3) 0.070(4) 0.005(3) -0.006(4) 0.041(3)
F346 0.127(4) 0.049(3) 0.071(4) 0.032(3) -0.016(3) -0.006(3)
F351 0.031(5) 0.077(5) 0.041(5) 0.003(5) -0.004(4) -0.003(4)
F352 0.047(4) 0.087(6) 0.052(5) 0.051(5) -0.013(4) -0.013(5)
F353 0.070(6) 0.072(5) 0.061(5) 0.033(5) -0.013(5) -0.014(5)
F354 0.045(2) 0.086(3) 0.030(2) -0.012(2) -0.007(2) 0.011(2)
F355 0.064(3) 0.112(4) 0.081(3) 0.074(3) -0.028(2) -0.029(3)
F356 0.091(4) 0.053(3) 0.066(3) 0.015(2) -0.028(3) 0.009(2)
C2 0.035(2) 0.034(2) 0.024(2) -0.0053(17) 0.0045(17) -0.0103(18)
C4 0.039(2) 0.038(2) 0.023(2) 0.0038(18) -0.0046(18) -0.0124(19)
C5 0.051(3) 0.036(2) 0.026(2) -0.0042(19) 0.007(2) -0.010(2)
C6 0.071(4) 0.049(3) 0.059(4) -0.018(3) 0.031(3) -0.021(3)
C7 0.046(3) 0.042(3) 0.028(2) -0.002(2) 0.007(2) -0.016(2)
C8 0.047(3) 0.035(2) 0.030(2) 0.0040(19) -0.007(2) -0.011(2)
C9 0.048(3) 0.033(2) 0.040(3) 0.000(2) -0.009(2) 0.000(2)
C10 0.038(2) 0.041(3) 0.035(2) 0.003(2) -0.0053(19) -0.002(2)
C11 0.042(3) 0.062(4) 0.071(4) 0.002(3) 0.003(3) 0.003(3)
C12 0.058(3) 0.042(3) 0.045(3) 0.002(2) -0.010(2) -0.021(2)
C13 0.059(3) 0.068(4) 0.029(2) 0.010(2) -0.014(2) -0.030(3)
C14 0.056(3) 0.069(4) 0.034(3) 0.005(2) -0.017(2) -0.029(3)
C16 0.033(2) 0.037(2) 0.026(2) 0.0003(18) -0.0021(17) -0.0107(18)
C17 0.041(3) 0.046(3) 0.033(2) -0.014(2) -0.004(2) -0.008(2)
C18 0.062(3) 0.064(4) 0.039(3) -0.020(3) 0.004(2) -0.017(3)
C19 0.047(3) 0.029(2) 0.044(3) -0.013(2) -0.005(2) -0.007(2)
C20 0.038(2) 0.033(2) 0.039(2) 0.001(2) -0.005(2) -0.0086(19)
C21 0.029(2) 0.037(2) 0.031(2) -0.0009(19) 0.0007(17) -0.0049(18)
C22 0.032(2) 0.029(2) 0.033(2) -0.0018(18) -0.0005(18) -0.0043(17)
C23 0.040(3) 0.032(2) 0.058(3) -0.007(2) 0.007(2) -0.003(2)
C24 0.066(4) 0.046(3) 0.059(4) 0.005(3) 0.007(3) -0.026(3)
C25 0.031(2) 0.032(2) 0.0211(19) -0.0041(17) 0.0027(16) -0.0009(17)
C27 0.023(2) 0.040(2) 0.033(2) -0.0052(19) 0.0012(17) 0.0004(17)
C28 0.031(2) 0.041(3) 0.048(3) -0.004(2) -0.004(2) 0.0021(19)
C29 0.041(3) 0.053(3) 0.060(3) 0.014(3) -0.004(2) 0.010(2)
C30 0.032(2) 0.039(3) 0.063(3) -0.009(2) 0.002(2) 0.008(2)
C31 0.039(3) 0.047(3) 0.046(3) -0.006(2) 0.012(2) -0.001(2)
C32 0.036(2) 0.042(3) 0.039(3) 0.002(2) 0.003(2) -0.003(2)
C33 0.025(2) 0.034(2) 0.039(2) -0.0047(19) 0.0001(18) -0.0029(17)
C34 0.038(2) 0.033(2) 0.044(3) 0.000(2) -0.001(2) -0.0027(19)
C35 0.075(4) 0.073(4) 0.069(4) -0.008(3) 0.035(4) 0.009(3)
C36 0.037(2) 0.057(3) 0.029(2) -0.010(2) -0.0088(19) -0.003(2)
C37 0.043(3) 0.051(3) 0.032(2) -0.010(2) -0.005(2) -0.003(2)
C39 0.033(2) 0.036(2) 0.023(2) -0.0061(18) 0.0010(17) -0.0007(18)
C40 0.043(2) 0.039(2) 0.023(2) -0.0075(18) -0.0006(18) -0.001(2)
C41 0.059(3) 0.036(3) 0.040(3) -0.009(2) 0.008(2) -0.002(2)
C42 0.042(3) 0.045(3) 0.039(3) -0.006(2) 0.001(2) 0.009(2)
C43 0.040(3) 0.054(3) 0.042(3) 0.004(2) 0.011(2) 0.002(2)
C44 0.044(3) 0.046(3) 0.035(2) 0.005(2) 0.008(2) -0.005(2)
C45 0.043(3) 0.040(3) 0.023(2) -0.0032(18) 0.0017(18) 0.004(2)
C46 0.054(3) 0.042(3) 0.037(3) 0.003(2) 0.008(2) 0.007(2)
C47 0.044(3) 0.095(5) 0.091(5) 0.019(4) 0.025(3) 0.010(3)
C50 0.057(3) 0.039(3) 0.053(3) -0.015(2) 0.015(3) 0.005(2)
C51 0.072(4) 0.061(4) 0.045(3) -0.014(3) 0.017(3) -0.006(3)
C52 0.060(4) 0.083(5) 0.087(5) -0.003(4) 0.026(4) 0.035(3)
C53 0.058(3) 0.033(3) 0.061(3) -0.002(2) 0.008(3) -0.004(2)
C54 0.096(5) 0.039(3) 0.097(5) -0.018(3) 0.030(4) -0.014(3)
C55 0.055(3) 0.052(3) 0.050(3) 0.001(3) 0.006(3) -0.006(3)
C58 0.055(3) 0.053(3) 0.039(3) -0.020(2) 0.007(2) -0.005(2)
C61 0.048(3) 0.026(2) 0.027(2) -0.0033(17) 0.0065(19) -0.0070(19)
C62 0.051(3) 0.036(2) 0.023(2) -0.0011(18) -0.0045(19) -0.011(2)
C63 0.046(3) 0.029(2) 0.029(2) 0.0031(18) -0.0104(19) -0.0024(19)
C64 0.036(2) 0.023(2) 0.030(2) -0.0024(17) -0.0052(18) 0.0004(17)
C65 0.035(2) 0.0178(18) 0.024(2) 0.0027(15) -0.0005(16) -0.0026(16)
C66 0.036(2) 0.025(2) 0.026(2) -0.0016(16) 0.0005(17) -0.0038(17)
C68 0.030(2) 0.025(2) 0.0235(19) -0.0053(16) 0.0013(16) 0.0001(16)
C69 0.030(2) 0.035(2) 0.025(2) -0.0015(17) -0.0016(16) -0.0046(17)
C70 0.032(2) 0.043(3) 0.032(2) 0.0004(19) -0.0061(18) -0.0035(19)
C71 0.029(2) 0.045(3) 0.036(2) -0.003(2) -0.0009(18) -0.0025(19)
C72 0.034(2) 0.035(2) 0.028(2) -0.0077(18) 0.0046(17) -0.0052(18)
C73 0.035(2) 0.029(2) 0.025(2) -0.0006(17) -0.0014(17) -0.0018(17)
C82 0.0229(19) 0.030(2) 0.028(2) -0.0054(17) 0.0016(16) -0.0030(16)
C83 0.037(2) 0.028(2) 0.031(2) -0.0038(18) -0.0024(18) 0.0002(18)
C84 0.045(3) 0.027(2) 0.041(3) -0.0055(19) -0.005(2) 0.0031(19)
C85 0.040(3) 0.027(2) 0.058(3) -0.015(2) -0.002(2) 0.0034(19)
C86 0.035(2) 0.035(2) 0.041(3) -0.016(2) 0.0073(19) -0.0057(19)
C87 0.030(2) 0.032(2) 0.032(2) -0.0041(18) 0.0010(17) -0.0057(17)
C88 0.055(3) 0.046(3) 0.055(3) -0.021(3) 0.024(3) -0.009(2)
C96 0.0264(19) 0.028(2) 0.0207(19) -0.0038(16) -0.0043(15) -0.0009(16)
C97 0.027(2) 0.027(2) 0.036(2) -0.0015(18) -0.0013(17) 0.0008(16)
C98 0.029(2) 0.036(2) 0.035(2) -0.0027(19) 0.0010(18) 0.0008(18)
C99 0.034(2) 0.035(2) 0.030(2) -0.0003(18) 0.0032(18) -0.0091(18)
C100 0.037(2) 0.027(2) 0.031(2) -0.0043(17) -0.0028(18) -0.0030(17)
C101 0.027(2) 0.029(2) 0.028(2) -0.0045(17) 0.0007(16) 0.0002(16)
C300 0.055(2) 0.070(2) 0.051(2) -0.003(2) -0.0244(19) 0.004(2)
C310 0.050(2) 0.070(2) 0.043(2) -0.0001(19) 0.0078(18) -0.022(2)
C320 0.059(2) 0.0317(19) 0.060(2) 0.0103(17) 0.0088(18) 0.0022(18)
C330 0.048(2) 0.078(3) 0.084(3) 0.011(2) 0.026(2) 0.019(2)
C340 0.113(3) 0.035(2) 0.061(2) 0.0080(19) -0.021(2) 0.012(2)
C350 0.047(2) 0.077(3) 0.051(2) 0.020(2) -0.0160(18) -0.0110(19)
Ir1 0.02829(9) 0.02714(10) 0.02244(9) -0.00420(6) 0.00237(6) -0.00218(6)
N3 0.041(2) 0.042(2) 0.0258(18) 0.0013(16) -0.0024(16) -0.0175(17)
N15 0.040(2) 0.042(2) 0.0240(18) -0.0008(16) -0.0010(15) -0.0171(17)
N26 0.0306(18) 0.037(2) 0.0269(18) -0.0050(15) -0.0010(14) -0.0016(15)
N38 0.0323(18) 0.038(2) 0.0225(17) -0.0068(15) 0.0003(14) -0.0037(15)
N49 0.041(2) 0.030(2) 0.040(2) -0.0074(17) 0.0004(17) 0.0062(16)
B48 0.035(3) 0.039(3) 0.039(3) -0.005(2) 0.005(2) -0.004(2)
B67 0.030(2) 0.026(2) 0.023(2) -0.0031(18) -0.0004(18) -0.0023(18)

loop_
_atom_type_symbol
_atom_type_scat_dispersion_real
_atom_type_scat_dispersion_imag
_atom_type_scat_Cromer_Mann_a1
_atom_type_scat_Cromer_Mann_b1
_atom_type_scat_Cromer_Mann_a2
_atom_type_scat_Cromer_Mann_b2
_atom_type_scat_Cromer_Mann_a3
_atom_type_scat_Cromer_Mann_b3
_atom_type_scat_Cromer_Mann_a4
_atom_type_scat_Cromer_Mann_b4
_atom_type_scat_Cromer_Mann_c
_atom_type_scat_source
C 0.0033 0.0016 2.3100 20.8439 1.0200 10.2075 1.5886 0.5687 0.8650 51.6512 0.2156 'International Tables Vol C 4.2.6.8 and 6.1.1.4'
H 0.0000 0.0000 0.4930 10.5109 0.3229 26.1257 0.1402 3.1424 0.0408 57.7998 0.0030 'International Tables Vol C 4.2.6.8 and 6.1.1.4'
N 0.0061 0.0033 12.2126 0.0057 3.1322 9.8933 2.0125 28.9975 1.1663 0.5826 -11.5290 'International Tables Vol C 4.2.6.8 and 6.1.1.4'
Ir -1.4442 7.9887 27.3049 1.5928 16.7296 8.8655 15.6115 0.4179 5.8338 45.0011 11.4722 'International Tables Vol C 4.2.6.8 and 6.1.1.4'
F 0.0171 0.0103 3.5392 10.2825 2.6412 4.2944 1.5170 0.2615 1.0243 26.1476 0.2776 'International Tables Vol C 4.2.6.8 and 6.1.1.4'
B 0.0013 0.0007 2.0545 23.2185 1.3326 1.0210 1.0979 60.3498 0.7068 0.1403 -0.1932 'International Tables Vol C 4.2.6.8 and 6.1.1.4'

loop_
_geom_angle_atom_site_label_1
_geom_angle_atom_site_label_2
_geom_angle_atom_site_label_3
_geom_angle
_geom_angle_publ_flag
Ir1 C2 N3 124.4(3) yes
Ir1 C2 N15 133.3(3) yes
N3 C2 N15 102.1(3) yes
C5 C4 C10 122.7(4) yes
C5 C4 N3 119.1(4) yes
C10 C4 N3 117.9(4) yes
C4 C5 C6 121.6(4) yes
C4 C5 C7 117.2(4) yes
C6 C5 C7 121.2(4) yes
C5 C6 H61 109.6 no
C5 C6 H63 109.9 no
H61 C6 H63 109.1 no
C5 C6 H62 110.2 no
H61 C6 H62 108.9 no
H63 C6 H62 109.1 no
C5 C7 C8 122.1(4) yes
C5 C7 H71 118.9 no
C8 C7 H71 119.1 no
C7 C8 C9 118.9(4) yes
C7 C8 C12 121.2(5) yes
C9 C8 C12 119.8(5) yes
C8 C9 C10 121.4(5) yes
C8 C9 H91 119.2 no
C10 C9 H91 119.3 no
C4 C10 C9 117.6(4) yes
C4 C10 C11 121.4(4) yes
C9 C10 C11 120.9(5) yes
C10 C11 H113 110.1 no
C10 C11 H111 111.3 no
H113 C11 H111 108.8 no
C10 C11 H112 109.3 no
H113 C11 H112 108.9 no
H111 C11 H112 108.4 no
C8 C12 H121 110.0 no
C8 C12 H122 109.6 no
H121 C12 H122 109.4 no
C8 C12 H123 109.2 no
H121 C12 H123 109.5 no
H122 C12 H123 109.1 no
C14 C13 N3 106.8(4) yes
C14 C13 H131 127.0 no
N3 C13 H131 126.2 no
C13 C14 N15 107.4(4) yes
C13 C14 H141 127.3 no
N15 C14 H141 125.3 no
C17 C16 C22 121.9(4) yes
C17 C16 N15 118.3(4) yes
C22 C16 N15 119.1(4) yes
C16 C17 C18 123.3(4) yes
C16 C17 C19 117.5(4) yes
C18 C17 C19 119.2(4) yes
C17 C18 H181 105.2 no
C17 C18 H183 110.2 no
H181 C18 H183 110.8 no
C17 C18 H182 108.9 no
H181 C18 H182 112.2 no
H183 C18 H182 109.5 no
C17 C19 C20 122.3(4) yes
C17 C19 H191 118.7 no
C20 C19 H191 119.0 no
C19 C20 C21 118.5(4) yes
C19 C20 C24 120.9(4) yes
C21 C20 C24 120.6(5) yes
C20 C21 C22 122.0(4) yes
C20 C21 H211 118.4 no
C22 C21 H211 119.5 no
C16 C22 C21 117.8(4) yes
C16 C22 C23 123.0(4) yes
C21 C22 C23 119.1(4) yes
C22 C23 H231 109.4 no
C22 C23 H233 110.3 no
H231 C23 H233 109.0 no
C22 C23 H232 110.6 no
H231 C23 H232 109.1 no
H233 C23 H232 108.4 no
C20 C24 H242 111.3 no
C20 C24 H241 108.3 no
H242 C24 H241 107.7 no
C20 C24 H243 111.0 no
H242 C24 H243 109.8 no
H241 C24 H243 108.7 no
Ir1 C25 N26 128.1(3) yes
Ir1 C25 N38 128.2(3) yes
N26 C25 N38 103.3(3) yes
C28 C27 C33 122.2(4) yes
C28 C27 N26 118.8(4) yes
C33 C27 N26 118.9(4) yes
C27 C28 C29 121.1(4) yes
C27 C28 C30 117.7(5) yes
C29 C28 C30 121.2(5) yes
C28 C29 H292 110.1 no
C28 C29 H293 109.8 no
H292 C29 H293 107.9 no
C28 C29 H291 111.5 no
H292 C29 H291 109.1 no
H293 C29 H291 108.4 no
C28 C30 C31 122.1(5) yes
C28 C30 H301 118.6 no
C31 C30 H301 119.3 no
C30 C31 C32 118.2(4) yes
C30 C31 C35 120.5(5) yes
C32 C31 C35 121.4(5) yes
C31 C32 C33 122.2(5) yes
C31 C32 H321 118.7 no
C33 C32 H321 119.1 no
C32 C33 C27 117.3(4) yes
C32 C33 C34 120.6(4) yes
C27 C33 C34 122.0(4) yes
C33 C34 H342 110.2 no
C33 C34 H343 110.7 no
H342 C34 H343 108.3 no
C33 C34 H341 109.6 no
H342 C34 H341 109.2 no
H343 C34 H341 108.8 no
C31 C35 H353 110.1 no
C31 C35 H351 109.7 no
H353 C35 H351 108.8 no
C31 C35 H352 110.4 no
H353 C35 H352 108.7 no
H351 C35 H352 109.2 no
C37 C36 N26 106.9(4) yes
C37 C36 H361 127.2 no
N26 C36 H361 125.9 no
C36 C37 N38 106.8(4) yes
C36 C37 H371 127.4 no
N38 C37 H371 125.9 no
C40 C39 C45 123.1(4) yes
C40 C39 N38 118.6(4) yes
C45 C39 N38 118.2(4) yes
C39 C40 C41 121.8(4) yes
C39 C40 C42 117.4(4) yes
C41 C40 C42 120.9(4) yes
C40 C41 H411 109.5 no
C40 C41 H413 109.5 no
H411 C41 H413 109.5 no
C40 C41 H412 110.2 no
H411 C41 H412 108.9 no
H413 C41 H412 109.1 no
C40 C42 C43 121.9(5) yes
C40 C42 H421 119.4 no
C43 C42 H421 118.8 no
C42 C43 C44 118.7(4) yes
C42 C43 C47 121.1(5) yes
C44 C43 C47 120.3(5) yes
C43 C44 C45 121.7(4) yes
C43 C44 H441 118.9 no
C45 C44 H441 119.4 no
C39 C45 C44 117.2(4) yes
C39 C45 C46 121.6(4) yes
C44 C45 C46 121.1(4) yes
C45 C46 H463 109.4 no
C45 C46 H461 108.6 no
H463 C46 H461 109.8 no
C45 C46 H462 109.8 no
H463 C46 H462 108.5 no
H461 C46 H462 110.6 no
C43 C47 H471 109.5 no
C43 C47 H472 110.0 no
H471 C47 H472 109.0 no
C43 C47 H473 110.3 no
H471 C47 H473 108.7 no
H472 C47 H473 109.2 no
C51 C50 C52 111.3(5) yes
C51 C50 N49 112.3(4) yes
C52 C50 N49 110.8(5) yes
C51 C50 H501 106.9 no
C52 C50 H501 108.7 no
N49 C50 H501 106.5 no
C50 C51 H512 110.2 no
C50 C51 H511 110.9 no
H512 C51 H511 108.8 no
C50 C51 H513 109.5 no
H512 C51 H513 108.2 no
H511 C51 H513 109.1 no
C50 C52 H522 109.1 no
C50 C52 H523 110.5 no
H522 C52 H523 110.1 no
C50 C52 H521 108.6 no
H522 C52 H521 108.8 no
H523 C52 H521 109.7 no
C54 C53 C55 109.6(5) yes
C54 C53 N49 111.7(5) yes
C55 C53 N49 111.8(4) yes
C54 C53 H531 109.4 no
C55 C53 H531 104.8 no
N49 C53 H531 109.4 no
C53 C54 H543 109.9 no
C53 C54 H541 109.2 no
H543 C54 H541 109.4 no
C53 C54 H542 109.5 no
H543 C54 H542 109.7 no
H541 C54 H542 109.2 no
C53 C55 H551 110.8 no
C53 C55 H553 109.2 no
H551 C55 H553 108.5 no
C53 C55 H552 109.7 no
H551 C55 H552 109.2 no
H553 C55 H552 109.4 no
F60 C58 F57 104.6(5) yes
F60 C58 F59 107.7(5) yes
F57 C58 F59 105.5(5) yes
F60 C58 C61 111.3(4) yes
F57 C58 C61 113.7(4) yes
F59 C58 C61 113.3(5) yes
C58 C61 C62 118.8(4) yes
C58 C61 C66 119.9(4) yes
C62 C61 C66 121.2(4) yes
C61 C62 C63 118.4(4) yes
C61 C62 H621 121.5 no
C63 C62 H621 120.1 no
C62 C63 C64 120.3(4) yes
C62 C63 C300 121.3(4) yes
C64 C63 C300 118.4(4) yes
C63 C64 C65 122.8(4) yes
C63 C64 H641 118.5 no
C65 C64 H641 118.7 no
C64 C65 C66 115.8(4) yes
C64 C65 B67 119.1(4) yes
C66 C65 B67 125.0(4) yes
C61 C66 C65 121.5(4) yes
C61 C66 H661 118.6 no
C65 C66 H661 119.9 no
C69 C68 C73 115.5(4) yes
C69 C68 B67 124.6(4) yes
C73 C68 B67 119.8(4) yes
C68 C69 C70 122.1(4) yes
C68 C69 H691 119.3 no
C70 C69 H691 118.6 no
C69 C70 C71 121.1(4) yes
C69 C70 C350 120.4(4) yes
C71 C70 C350 118.5(4) yes
C70 C71 C72 118.2(4) yes
C70 C71 H711 121.2 no
C72 C71 H711 120.7 no
C71 C72 C73 120.4(4) yes
C71 C72 C310 119.8(4) yes
C73 C72 C310 119.8(4) yes
C68 C73 C72 122.6(4) yes
C68 C73 H731 118.6 no
C72 C73 H731 118.8 no
C83 C82 C87 115.3(4) yes
C83 C82 B67 124.2(4) yes
C87 C82 B67 120.4(4) yes
C82 C83 C84 122.2(4) yes
C82 C83 H831 118.9 no
C84 C83 H831 118.9 no
C83 C84 C85 121.3(4) yes
C83 C84 C340 118.4(4) yes
C85 C84 C340 120.4(4) yes
C84 C85 C86 118.0(4) yes
C84 C85 H851 121.4 no
C86 C85 H851 120.6 no
C85 C86 C87 120.8(4) yes
C85 C86 C88 121.0(4) yes
C87 C86 C88 118.3(5) yes
C82 C87 C86 122.3(4) yes
C82 C87 H871 118.9 no
C86 C87 H871 118.9 no
C86 C88 F90 112.3(5) yes
C86 C88 F89 112.3(4) yes
F90 C88 F89 104.2(4) yes
C86 C88 F91 112.6(4) yes
F90 C88 F91 107.9(5) yes
F89 C88 F91 107.0(6) yes
C97 C96 C101 114.9(4) yes
C97 C96 B67 124.1(4) yes
C101 C96 B67 120.9(4) yes
C96 C97 C98 122.4(4) yes
C96 C97 H971 118.2 no
C98 C97 H971 119.4 no
C97 C98 C99 121.1(4) yes
C97 C98 C330 118.7(4) yes
C99 C98 C330 120.2(4) yes
C98 C99 C100 117.8(4) yes
C98 C99 H991 120.2 no
C100 C99 H991 121.9 no
C99 C100 C101 120.7(4) yes
C99 C100 C320 120.7(4) yes
C101 C100 C320 118.6(4) yes
C96 C101 C100 122.9(4) yes
C96 C101 H1011 119.1 no
C100 C101 H1011 118.1 no
C63 C300 F302 110.7(4) yes
C63 C300 F303 112.9(4) yes
F302 C300 F303 105.59(6) yes
C63 C300 F301 115.6(4) yes
F302 C300 F301 105.64(6) yes
F303 C300 F301 105.63(6) yes
C63 C300 F304 109.4(4) yes
C63 C300 F305 114.5(4) yes
F304 C300 F305 105.57(6) yes
C63 C300 F306 115.4(4) yes
F304 C300 F306 105.60(6) yes
F305 C300 F306 105.62(6) yes
C72 C310 F312 113.8(4) yes
C72 C310 F313 115.3(4) yes
F312 C310 F313 105.01(6) yes
C72 C310 F311 111.7(4) yes
F312 C310 F311 104.98(6) yes
F313 C310 F311 105.06(6) yes
C72 C310 F314 111.3(5) yes
C72 C310 F316 114.1(4) yes
F314 C310 F316 105.05(6) yes
C72 C310 F315 115.4(5) yes
F314 C310 F315 105.03(6) yes
F316 C310 F315 105.07(6) yes
C100 C320 F322 108.7(4) yes
C100 C320 F323 112.0(5) yes
F322 C320 F323 105.22(6) yes
C100 C320 F321 119.3(5) yes
F322 C320 F321 105.28(6) yes
F323 C320 F321 105.26(6) yes
C100 C320 F326 109.6(4) yes
C100 C320 F324 115.9(4) yes
F326 C320 F324 105.22(6) yes
C100 C320 F325 114.7(4) yes
F326 C320 F325 105.22(6) yes
F324 C320 F325 105.28(6) yes
C98 C330 F332 110.9(4) yes
C98 C330 F331 115.2(4) yes
F332 C330 F331 103.79(6) yes
C98 C330 F333 117.7(4) yes
F332 C330 F333 103.81(6) yes
F331 C330 F333 103.96(6) yes
C98 C330 F336 100.6(4) yes
C98 C330 F334 119.2(5) yes
F336 C330 F334 103.82(6) yes
C98 C330 F335 122.7(5) yes
F336 C330 F335 103.84(6) yes
F334 C330 F335 103.91(6) yes
C84 C340 F342 103.4(4) yes
C84 C340 F341 120.9(5) yes
F342 C340 F341 103.38(6) yes
C84 C340 F343 119.8(4) yes
F342 C340 F343 103.37(6) yes
F341 C340 F343 103.50(6) yes
C84 C340 F346 108.9(4) yes
C84 C340 F344 114.2(4) yes
F346 C340 F344 103.33(6) yes
C84 C340 F345 121.6(4) yes
F346 C340 F345 103.42(6) yes
F344 C340 F345 103.52(6) yes
C70 C350 F352 102.2(6) yes
C70 C350 F351 112.6(8) yes
F352 C350 F351 105.98(6) yes
C70 C350 F353 122.7(7) yes
F352 C350 F353 106.02(6) yes
F351 C350 F353 106.02(6) yes
C70 C350 F356 110.2(3) yes
C70 C350 F355 115.3(3) yes
F356 C350 F355 105.99(6) yes
C70 C350 F354 112.6(4) yes
F356 C350 F354 105.98(6) yes
F355 C350 F354 106.05(6) yes
C25 Ir1 C2 166.56(17) yes
C25 Ir1 B48 87.64(19) yes
C2 Ir1 B48 105.75(19) yes
C25 Ir1 H3 91.3 no
C2 Ir1 H3 100.7 no
B48 Ir1 H3 31.8 no
C25 Ir1 H12 84.0 no
C2 Ir1 H12 106.9 no
B48 Ir1 H12 30.3 no
H3 Ir1 H12 62.1 no
C25 Ir1 H19 88.1 no
C2 Ir1 H19 83.0 no
B48 Ir1 H19 136.1 no
H3 Ir1 H19 104.8 no
H12 Ir1 H19 164.3 no
C25 Ir1 H22 73.1 no
C2 Ir1 H22 94.7 no
B48 Ir1 H22 144.8 no
H3 Ir1 H22 164.3 no
H12 Ir1 H22 116.4 no
H19 Ir1 H22 73.8 no
C4 N3 C13 119.1(4) yes
C4 N3 C2 128.7(4) yes
C13 N3 C2 112.1(4) yes
C16 N15 C14 119.5(4) yes
C16 N15 C2 128.6(4) yes
C14 N15 C2 111.6(4) yes
C27 N26 C36 124.3(4) yes
C27 N26 C25 124.1(3) yes
C36 N26 C25 111.6(4) yes
C39 N38 C37 123.0(4) yes
C39 N38 C25 125.5(3) yes
C37 N38 C25 111.5(4) yes
C50 N49 C53 112.6(4) yes
C50 N49 B48 114.7(4) yes
C53 N49 B48 110.5(4) yes
C50 N49 H491 106.1 no
C53 N49 H491 106.1 no
B48 N49 H491 106.1 no
Ir1 B48 N49 131.3(4) yes
Ir1 B48 H3 64.5 no
N49 B48 H3 103.0 no
Ir1 B48 H12 49.4 no
N49 B48 H12 119.7 no
H3 B48 H12 113.9 no
Ir1 B48 H17 116.6 no
N49 B48 H17 111.9 no
H3 B48 H17 100.8 no
H12 B48 H17 106.0 no
C82 B67 C96 110.5(3) yes
C82 B67 C65 110.0(3) yes
C96 B67 C65 105.3(3) yes
C82 B67 C68 106.5(3) yes
C96 B67 C68 112.7(3) yes
C65 B67 C68 111.8(3) yes
B48 H3 Ir1 83.8 no
Ir1 H12 B48 100.2 no

loop_
_geom_bond_atom_site_label_1
_geom_bond_atom_site_label_2
_geom_bond_distance
_geom_bond_publ_flag
F57 C58 1.330(6) yes
F59 C58 1.303(6) yes
F60 C58 1.332(7) yes
F89 C88 1.327(7) yes
F90 C88 1.334(7) yes
F91 C88 1.299(6) yes
F301 C300 1.322(5) yes
F302 C300 1.334(5) yes
F303 C300 1.331(5) yes
F304 C300 1.339(5) yes
F305 C300 1.336(5) yes
F306 C300 1.320(5) yes
F311 C310 1.323(5) yes
F312 C310 1.340(5) yes
F313 C310 1.325(5) yes
F314 C310 1.332(5) yes
F315 C310 1.304(5) yes
F316 C310 1.310(5) yes
F321 C320 1.320(5) yes
F322 C320 1.350(5) yes
F323 C320 1.335(5) yes
F324 C320 1.339(5) yes
F325 C320 1.329(5) yes
F326 C320 1.358(5) yes
F331 C330 1.345(5) yes
F332 C330 1.384(5) yes
F333 C330 1.328(5) yes
F334 C330 1.331(6) yes
F335 C330 1.320(5) yes
F336 C330 1.390(6) yes
F341 C340 1.332(5) yes
F342 C340 1.406(5) yes
F343 C340 1.329(5) yes
F344 C340 1.343(5) yes
F345 C340 1.320(5) yes
F346 C340 1.398(5) yes
F351 C350 1.343(6) yes
F352 C350 1.363(6) yes
F353 C350 1.327(6) yes
F354 C350 1.336(5) yes
F355 C350 1.341(4) yes
F356 C350 1.364(5) yes
C2 Ir1 2.043(4) yes
C2 N3 1.378(6) yes
C2 N15 1.381(5) yes
C4 C5 1.386(6) yes
C4 C10 1.396(7) yes
C4 N3 1.450(5) yes
C5 C6 1.501(7) yes
C5 C7 1.399(6) yes
C6 H61 0.953 no
C6 H63 0.956 no
C6 H62 0.957 no
C7 C8 1.375(7) yes
C7 H71 0.930 no
C8 C9 1.389(7) yes
C8 C12 1.517(6) yes
C9 C10 1.391(7) yes
C9 H91 0.928 no
C10 C11 1.506(7) yes
C11 H113 0.955 no
C11 H111 0.951 no
C11 H112 0.953 no
C12 H121 0.957 no
C12 H122 0.957 no
C12 H123 0.958 no
C13 C14 1.329(7) yes
C13 N3 1.387(6) yes
C13 H131 0.935 no
C14 N15 1.388(6) yes
C14 H141 0.927 no
C16 C17 1.401(6) yes
C16 C22 1.400(6) yes
C16 N15 1.439(5) yes
C17 C18 1.498(7) yes
C17 C19 1.398(7) yes
C18 H181 0.964 no
C18 H183 0.957 no
C18 H182 0.957 no
C19 C20 1.380(7) yes
C19 H191 0.922 no
C20 C21 1.388(6) yes
C20 C24 1.512(6) yes
C21 C22 1.392(6) yes
C21 H211 0.932 no
C22 C23 1.499(6) yes
C23 H231 0.960 no
C23 H233 0.956 no
C23 H232 0.950 no
C24 H242 0.963 no
C24 H241 0.961 no
C24 H243 0.960 no
C25 Ir1 2.046(4) yes
C25 N26 1.370(5) yes
C25 N38 1.364(5) yes
C27 C28 1.393(6) yes
C27 C33 1.387(6) yes
C27 N26 1.440(5) yes
C28 C29 1.512(7) yes
C28 C30 1.385(7) yes
C29 H292 0.957 no
C29 H293 0.957 no
C29 H291 0.955 no
C30 C31 1.380(7) yes
C30 H301 0.922 no
C31 C32 1.387(7) yes
C31 C35 1.508(7) yes
C32 C33 1.389(6) yes
C32 H321 0.931 no
C33 C34 1.512(6) yes
C34 H342 0.948 no
C34 H343 0.951 no
C34 H341 0.956 no
C35 H353 0.951 no
C35 H351 0.946 no
C35 H352 0.954 no
C36 C37 1.335(7) yes
C36 N26 1.393(5) yes
C36 H361 0.936 no
C37 N38 1.400(6) yes
C37 H371 0.943 no
C39 C40 1.384(6) yes
C39 C45 1.395(6) yes
C39 N38 1.443(5) yes
C40 C41 1.506(7) yes
C40 C42 1.395(7) yes
C41 H411 0.955 no
C41 H413 0.961 no
C41 H412 0.947 no
C42 C43 1.380(7) yes
C42 H421 0.941 no
C43 C44 1.396(7) yes
C43 C47 1.518(7) yes
C44 C45 1.388(7) yes
C44 H441 0.931 no
C45 C46 1.498(7) yes
C46 H463 0.963 no
C46 H461 0.968 no
C46 H462 0.962 no
C47 H471 0.957 no
C47 H472 0.952 no
C47 H473 0.956 no
C50 C51 1.501(8) yes
C50 C52 1.508(9) yes
C50 N49 1.535(6) yes
C50 H501 0.981 no
C51 H512 0.958 no
C51 H511 0.961 no
C51 H513 0.956 no
C52 H522 0.961 no
C52 H523 0.962 no
C52 H521 0.959 no
C53 C54 1.549(8) yes
C53 C55 1.508(8) yes
C53 N49 1.523(6) yes
C53 H531 0.986 no
C54 H543 0.968 no
C54 H541 0.966 no
C54 H542 0.969 no
C55 H551 0.979 no
C55 H553 0.969 no
C55 H552 0.974 no
C58 C61 1.504(7) yes
C61 C62 1.380(7) yes
C61 C66 1.397(6) yes
C62 C63 1.382(7) yes
C62 H621 0.929 no
C63 C64 1.387(6) yes
C63 C300 1.483(5) yes
C64 C65 1.402(6) yes
C64 H641 0.927 no
C65 C66 1.397(6) yes
C65 B67 1.640(6) yes
C66 H661 0.931 no
C68 C69 1.396(6) yes
C68 C73 1.406(6) yes
C68 B67 1.634(6) yes
C69 C70 1.391(6) yes
C69 H691 0.938 no
C70 C71 1.384(6) yes
C70 C350 1.495(5) yes
C71 C72 1.386(6) yes
C71 H711 0.928 no
C72 C73 1.389(6) yes
C72 C310 1.479(5) yes
C73 H731 0.935 no
C82 C83 1.392(6) yes
C82 C87 1.405(6) yes
C82 B67 1.647(6) yes
C83 C84 1.389(6) yes
C83 H831 0.932 no
C84 C85 1.381(7) yes
C84 C340 1.454(5) yes
C85 C86 1.376(7) yes
C85 H851 0.921 no
C86 C87 1.393(6) yes
C86 C88 1.508(7) yes
C87 H871 0.936 no
C96 C97 1.401(6) yes
C96 C101 1.397(6) yes
C96 B67 1.641(6) yes
C97 C98 1.389(6) yes
C97 H971 0.931 no
C98 C99 1.386(6) yes
C98 C330 1.450(5) yes
C99 C100 1.378(6) yes
C99 H991 0.918 no
C100 C101 1.393(6) yes
C100 C320 1.486(5) yes
C101 H1011 0.931 no
Ir1 B48 2.247(6) yes
Ir1 H3 2.039 no
Ir1 H12 1.735 no
Ir1 H19 1.391 no
Ir1 H22 1.477 no
N49 B48 1.595(6) yes
N49 H491 1.013 no
B48 H3 1.190 no
B48 H12 1.153 no
B48 H17 1.180 no

loop_
_geom_hbond_atom_site_label_D
_geom_hbond_atom_site_label_H
_geom_hbond_atom_site_label_A
_geom_hbond_angle_DHA
_geom_hbond_distance_DH
_geom_hbond_distance_HA
_geom_hbond_distance_DA
_geom_hbond_publ_flag
N49 H491 C17 169 1.01 2.50 3.497(7) yes
